data_4324941
loop_
_publ_author_name
'Mrinal Sarkar'
'Rodolphe Cl\'erac'
'Corine Mathoni\`ere'
'Nigel G. R. Hearns'
'Valerio Bertolasi'
'Debashis Ray'

_publ_contact_author_address
; 
 Department of Chemistry 
 Indian Institute of Technology
 Kharagpur-721302
 India
;
_publ_contact_author_email dray@chem.iitkgp.ernet.in
_publ_contact_author_fax ' 913222-255303'
_publ_contact_author_name 'Prof. Debashis Ray'
_publ_contact_author_phone 03222-283324
_publ_section_title
;
 New Phenoxido-Bridged Quasi-Tetrahedral and Rhomboidal [Cu4] Compounds
 Bearing \m4-Oxido or \m1,1-Azido Ligands: Synthesis, Chemical Reactivity,
 and Magnetic Studies
;
_journal_name_full 'Inorganic Chemistry'
_journal_page_first 3922
_journal_page_last 3933
_journal_paper_doi 10.1021/ic102226j
_journal_volume 50
_journal_year 2011
_chemical_formula_moiety 'C70 H78 Cu4 N4 O11, 2(C H4 O)'
_chemical_formula_sum 'C72 H86 Cu4 N4 O13'
_chemical_formula_weight 1469.7
_chemical_name_systematic
;

 ?

;
_space_group_IT_number 15
_symmetry_cell_setting monoclinic
_symmetry_space_group_name_Hall '-C 2yc'
_symmetry_space_group_name_H-M 'C 1 2/c 1'
_atom_sites_solution_hydrogens geom
_atom_sites_solution_primary direct
_atom_sites_solution_secondary difmap
_audit_creation_method SHELXL-97
_cell_angle_alpha 90.00
_cell_angle_beta 103.036(4)
_cell_angle_gamma 90.00
_cell_formula_units_Z 4
_cell_length_a 15.0640(19)
_cell_length_b 35.820(5)
_cell_length_c 13.1134(17)
_cell_measurement_temperature 293(2)
_cell_volume 6893.5(16)
_computing_structure_refinement 'SHELXL-97 (Sheldrick, 1997)'
_diffrn_ambient_temperature 293(2)
_diffrn_measured_fraction_theta_full 0.992
_diffrn_measured_fraction_theta_max 0.992
_diffrn_radiation_monochromator graphite
_diffrn_radiation_source 'fine-focus sealed tube'
_diffrn_radiation_type MoK\a
_diffrn_radiation_wavelength 0.71073
_diffrn_reflns_av_R_equivalents 0.0470
_diffrn_reflns_av_sigmaI/netI 0.0458
_diffrn_reflns_limit_h_max 20
_diffrn_reflns_limit_h_min -20
_diffrn_reflns_limit_k_max 41
_diffrn_reflns_limit_k_min -49
_diffrn_reflns_limit_l_max 17
_diffrn_reflns_limit_l_min -18
_diffrn_reflns_number 49833
_diffrn_reflns_theta_full 29.74
_diffrn_reflns_theta_max 29.74
_diffrn_reflns_theta_min 1.14
_exptl_absorpt_coefficient_mu 1.282
_exptl_crystal_colour Green
_exptl_crystal_density_diffrn 1.416
_exptl_crystal_description Block
_exptl_crystal_F_000 3032
_exptl_crystal_size_max 0.21
_exptl_crystal_size_mid 0.16
_exptl_crystal_size_min 0.15
_refine_diff_density_max 2.531
_refine_diff_density_min -0.566
_refine_diff_density_rms 0.199
_refine_ls_extinction_method none
_refine_ls_goodness_of_fit_ref 1.078
_refine_ls_hydrogen_treatment constr
_refine_ls_matrix_type full
_refine_ls_number_parameters 424
_refine_ls_number_reflns 9743
_refine_ls_number_restraints 0
_refine_ls_restrained_S_all 1.078
_refine_ls_R_factor_all 0.0949
_refine_ls_R_factor_gt 0.0589
_refine_ls_shift/su_max 0.001
_refine_ls_shift/su_mean 0.001
_refine_ls_structure_factor_coef Fsqd
_refine_ls_weighting_details 'calc w=1/[\s^2^(Fo^2^)+(0.1037P)^2^+7.3072P] where P=(Fo^2^+2Fc^2^)/3'
_refine_ls_weighting_scheme calc
_refine_ls_wR_factor_gt 0.1567
_refine_ls_wR_factor_ref 0.1805
_reflns_number_gt 6754
_reflns_number_total 9743
_reflns_threshold_expression >2sigma(I)
_cod_data_source_file ic102226j_si_001_1.cif
_cod_data_source_block drms1_0m-716092
_cod_original_cell_volume 6893.5(15)
_cod_original_sg_symbol_H-M 'C 2/c'
_cod_database_code 4324941

loop_
_symmetry_equiv_pos_as_xyz
'x, y, z'
'-x, y, -z+1/2'
'x+1/2, y+1/2, z'
'-x+1/2, y+1/2, -z+1/2'
'-x, -y, -z'
'x, -y, z-1/2'
'-x+1/2, -y+1/2, -z'
'x+1/2, -y+1/2, z-1/2'

loop_
_atom_site_label
_atom_site_type_symbol
_atom_site_fract_x
_atom_site_fract_y
_atom_site_fract_z
_atom_site_U_iso_or_equiv
_atom_site_adp_type
_atom_site_occupancy
_atom_site_symmetry_multiplicity
_atom_site_calc_flag
_atom_site_refinement_flags
O7 O 0.5000 0.12161(8) 0.7500 0.0282(6) Uani 1 2 d S
O1 O 0.5000 0.05272(9) 0.7500 0.0336(7) Uani 1 2 d S
O4 O 0.5000 0.19051(9) 0.7500 0.0359(7) Uani 1 2 d S
C2 C 0.4576(2) -0.00411(9) 0.8181(3) 0.0306(6) Uani 1 1 d .
C1 C 0.5000 0.01641(12) 0.7500 0.0279(9) Uani 1 2 d S
C6 C 0.4060(2) 0.01315(9) 0.8880(3) 0.0317(7) Uani 1 1 d .
H6 H 0.3776 -0.0033 0.9255 0.038 Uiso 1 1 calc R
C21 C 0.4182(2) 0.24738(10) 0.7124(3) 0.0356(7) Uani 1 1 d .
C25 C 0.3301(2) 0.23000(10) 0.6720(3) 0.0360(7) Uani 1 1 d .
H25 H 0.2805 0.2461 0.6555 0.043 Uiso 1 1 calc R
C20 C 0.5000 0.22708(12) 0.7500 0.0321(9) Uani 1 2 d S
O6 O 0.40079(16) 0.08028(8) 0.5353(2) 0.0429(6) Uani 1 1 d .
C3 C 0.4594(2) -0.04310(9) 0.8169(3) 0.0382(8) Uani 1 1 d .
H3 H 0.4320 -0.0560 0.8631 0.046 Uiso 1 1 calc R
C22 C 0.4207(3) 0.28641(10) 0.7153(3) 0.0453(9) Uani 1 1 d .
H22 H 0.3665 0.2995 0.6929 0.054 Uiso 1 1 calc R
C4 C 0.5000 -0.06323(13) 0.7500 0.0403(11) Uani 1 2 d S
C5 C 0.5000 -0.10514(16) 0.7500 0.068(2) Uani 1 2 d S
H5A H 0.5311 -0.1141 0.6984 0.102 Uiso 0.50 1 calc PR
H5B H 0.4383 -0.1141 0.7337 0.102 Uiso 0.50 1 calc PR
H5C H 0.5306 -0.1141 0.8179 0.102 Uiso 0.50 1 calc PR
C23 C 0.5000 0.30648(14) 0.7500 0.0479(13) Uani 1 2 d S
C24 C 0.5000 0.34887(17) 0.7500 0.081(3) Uani 1 2 d S
H24A H 0.5609 0.3578 0.7768 0.122 Uiso 0.50 1 calc PR
H24B H 0.4610 0.3578 0.7934 0.122 Uiso 0.50 1 calc PR
H24C H 0.4781 0.3578 0.6798 0.122 Uiso 0.50 1 calc PR
O2 O 0.41234(16) 0.12919(7) 0.9160(2) 0.0408(6) Uani 1 1 d .
O3 O 0.53627(18) 0.16505(8) 0.9677(2) 0.0482(7) Uani 1 1 d .
C13 C 0.4555(2) 0.15681(10) 0.9638(3) 0.0369(7) Uani 1 1 d .
C14 C 0.4004(2) 0.18150(10) 1.0194(3) 0.0386(8) Uani 1 1 d .
C19 C 0.3069(3) 0.17828(12) 0.9984(4) 0.0522(10) Uani 1 1 d .
H19 H 0.2781 0.1611 0.9487 0.063 Uiso 1 1 calc R
C15 C 0.4408(3) 0.20696(13) 1.0934(4) 0.0612(12) Uani 1 1 d .
H15 H 0.5038 0.2098 1.1081 0.073 Uiso 1 1 calc R
C18 C 0.2547(3) 0.20017(14) 1.0498(4) 0.0667(13) Uani 1 1 d .
H18 H 0.1917 0.1977 1.0346 0.080 Uiso 1 1 calc R
C17 C 0.2969(4) 0.22530(14) 1.1229(4) 0.0693(14) Uani 1 1 d .
H17 H 0.2623 0.2404 1.1568 0.083 Uiso 1 1 calc R
C16 C 0.3900(4) 0.22853(15) 1.1468(5) 0.0755(16) Uani 1 1 d .
H16 H 0.4188 0.2451 1.1984 0.091 Uiso 1 1 calc R
O8 O 0.6949(3) 0.18742(13) 1.1100(3) 0.0888(12) Uani 1 1 d .
C39 C 0.7036(5) 0.15554(19) 1.1725(7) 0.103(2) Uani 1 1 d .
Cu1 Cu 0.46066(2) 0.088417(10) 0.84582(3) 0.02807(12) Uani 1 1 d .
Cu2 Cu 0.40595(2) 0.154958(11) 0.68155(3) 0.03001(12) Uani 1 1 d .
N1 N 0.39500(17) 0.04801(7) 0.9041(2) 0.0303(6) Uani 1 1 d .
C32 C 0.3308(2) 0.08935(8) 0.5590(3) 0.0263(6) Uani 1 1 d .
O5 O 0.32118(16) 0.11467(7) 0.6271(2) 0.0411(6) Uani 1 1 d .
N2 N 0.31227(17) 0.19516(8) 0.6561(2) 0.0314(6) Uani 1 1 d .
C26 C 0.2153(2) 0.18404(10) 0.6183(3) 0.0342(7) Uani 1 1 d .
H26 H 0.2135 0.1650 0.5642 0.041 Uiso 1 1 calc R
C7 C 0.3306(2) 0.05873(10) 0.9698(3) 0.0347(7) Uani 1 1 d .
H7 H 0.3577 0.0800 1.0126 0.042 Uiso 1 1 calc R
C33 C 0.2407(2) 0.07078(9) 0.5093(3) 0.0373(7) Uani 1 1 d .
C12 C 0.3087(2) 0.02945(11) 1.0444(3) 0.0430(8) Uani 1 1 d .
H12A H 0.2779 0.0085 1.0049 0.052 Uiso 1 1 calc R
H12B H 0.3647 0.0204 1.0896 0.052 Uiso 1 1 calc R
C34 C 0.2230(3) 0.06175(12) 0.4044(3) 0.0474(9) Uani 1 1 d .
H34 H 0.2666 0.0664 0.3658 0.057 Uiso 1 1 calc R
C8 C 0.2430(3) 0.07267(13) 0.8980(4) 0.0524(10) Uani 1 1 d .
H8A H 0.2137 0.0523 0.8542 0.063 Uiso 1 1 calc R
H8B H 0.2571 0.0921 0.8527 0.063 Uiso 1 1 calc R
C31 C 0.1488(2) 0.21431(12) 0.5705(3) 0.0463(9) Uani 1 1 d .
H31A H 0.1693 0.2263 0.5135 0.056 Uiso 1 1 calc R
H31B H 0.1453 0.2331 0.6227 0.056 Uiso 1 1 calc R
C28 C 0.0881(3) 0.14838(13) 0.6673(4) 0.0583(11) Uani 1 1 d .
H28A H 0.0917 0.1287 0.6177 0.070 Uiso 1 1 calc R
H28B H 0.0671 0.1374 0.7253 0.070 Uiso 1 1 calc R
C27 C 0.1830(2) 0.16539(11) 0.7078(3) 0.0432(8) Uani 1 1 d .
H27A H 0.1807 0.1837 0.7618 0.052 Uiso 1 1 calc R
H27B H 0.2257 0.1460 0.7384 0.052 Uiso 1 1 calc R
C9 C 0.1774(4) 0.08816(15) 0.9624(5) 0.0752(16) Uani 1 1 d .
H9A H 0.2032 0.1107 0.9981 0.090 Uiso 1 1 calc R
H9B H 0.1201 0.0947 0.9154 0.090 Uiso 1 1 calc R
C30 C 0.0548(3) 0.19675(14) 0.5294(4) 0.0588(11) Uani 1 1 d .
H30A H 0.0118 0.2160 0.4987 0.071 Uiso 1 1 calc R
H30B H 0.0583 0.1788 0.4750 0.071 Uiso 1 1 calc R
C10 C 0.1597(3) 0.06018(15) 1.0424(5) 0.0683(14) Uani 1 1 d .
H10A H 0.1234 0.0718 1.0860 0.082 Uiso 1 1 calc R
H10B H 0.1255 0.0392 1.0067 0.082 Uiso 1 1 calc R
C38 C 0.1764(3) 0.06332(12) 0.5659(4) 0.0527(10) Uani 1 1 d .
H38 H 0.1877 0.0699 0.6363 0.063 Uiso 1 1 calc R
C35 C 0.1402(3) 0.04565(15) 0.3562(4) 0.0655(13) Uani 1 1 d .
H35 H 0.1277 0.0402 0.2850 0.079 Uiso 1 1 calc R
C29 C 0.0212(3) 0.17752(15) 0.6151(4) 0.0632(12) Uani 1 1 d .
H29A H -0.0371 0.1658 0.5862 0.076 Uiso 1 1 calc R
H29B H 0.0124 0.1958 0.6666 0.076 Uiso 1 1 calc R
C11 C 0.2481(3) 0.04647(14) 1.1101(4) 0.0592(12) Uani 1 1 d .
H11A H 0.2354 0.0279 1.1588 0.071 Uiso 1 1 calc R
H11B H 0.2797 0.0671 1.1504 0.071 Uiso 1 1 calc R
C36 C 0.0775(3) 0.03779(16) 0.4137(5) 0.0729(15) Uani 1 1 d .
H36 H 0.0224 0.0267 0.3816 0.088 Uiso 1 1 calc R
C37 C 0.0950(3) 0.04618(15) 0.5193(5) 0.0694(14) Uani 1 1 d .
H37 H 0.0526 0.0404 0.5586 0.083 Uiso 1 1 calc R

loop_
_atom_site_aniso_label
_atom_site_aniso_U_11
_atom_site_aniso_U_22
_atom_site_aniso_U_33
_atom_site_aniso_U_23
_atom_site_aniso_U_13
_atom_site_aniso_U_12
O7 0.0275(14) 0.0230(15) 0.0338(16) 0.000 0.0062(12) 0.000
O1 0.0450(18) 0.0238(15) 0.0393(18) 0.000 0.0249(15) 0.000
O4 0.0290(15) 0.0242(16) 0.050(2) 0.000 -0.0007(14) 0.000
C2 0.0308(14) 0.0251(15) 0.0392(17) 0.0016(13) 0.0149(13) -0.0006(11)
C1 0.0275(19) 0.027(2) 0.031(2) 0.000 0.0113(16) 0.000
C6 0.0318(15) 0.0297(16) 0.0377(17) 0.0026(13) 0.0165(13) -0.0024(12)
C21 0.0354(16) 0.0297(17) 0.0386(18) -0.0006(14) 0.0019(14) 0.0015(12)
C25 0.0320(15) 0.0346(18) 0.0409(19) 0.0030(14) 0.0075(13) 0.0079(13)
C20 0.036(2) 0.023(2) 0.037(2) 0.000 0.0070(18) 0.000
O6 0.0297(11) 0.0532(16) 0.0464(15) -0.0159(12) 0.0100(10) 0.0011(10)
C3 0.0393(17) 0.0297(17) 0.052(2) 0.0071(15) 0.0231(16) 0.0005(13)
C22 0.050(2) 0.0306(19) 0.051(2) 0.0018(16) 0.0008(17) 0.0085(15)
C4 0.047(3) 0.023(2) 0.057(3) 0.000 0.025(2) 0.000
C5 0.081(5) 0.028(3) 0.112(6) 0.000 0.057(4) 0.000
C23 0.059(3) 0.025(2) 0.054(3) 0.000 0.000(3) 0.000
C24 0.077(5) 0.028(3) 0.120(7) 0.000 -0.015(5) 0.000
O2 0.0402(13) 0.0340(13) 0.0541(16) -0.0129(11) 0.0231(11) -0.0048(10)
O3 0.0416(14) 0.0544(16) 0.0520(17) -0.0156(13) 0.0179(12) -0.0092(12)
C13 0.0430(18) 0.0330(18) 0.0383(19) -0.0039(14) 0.0164(15) -0.0008(14)
C14 0.0435(18) 0.0336(18) 0.042(2) -0.0051(15) 0.0167(15) -0.0020(14)
C19 0.046(2) 0.052(2) 0.061(3) -0.015(2) 0.0162(19) 0.0027(17)
C15 0.055(2) 0.061(3) 0.071(3) -0.030(2) 0.022(2) -0.008(2)
C18 0.056(3) 0.068(3) 0.081(3) -0.015(3) 0.026(2) 0.012(2)
C17 0.083(3) 0.060(3) 0.075(3) -0.018(3) 0.040(3) 0.011(3)
C16 0.081(3) 0.068(3) 0.084(4) -0.046(3) 0.033(3) -0.012(3)
O8 0.070(2) 0.100(3) 0.090(3) -0.009(2) 0.006(2) -0.034(2)
C39 0.099(5) 0.077(4) 0.125(6) -0.005(4) 0.007(4) -0.022(4)
Cu1 0.0287(2) 0.0252(2) 0.0337(2) -0.00216(15) 0.01435(15) -0.00151(13)
Cu2 0.02515(19) 0.0253(2) 0.0391(2) -0.00279(15) 0.00626(15) 0.00082(13)
N1 0.0285(12) 0.0315(14) 0.0342(14) -0.0018(11) 0.0141(11) -0.0024(10)
C32 0.0265(13) 0.0195(14) 0.0336(16) -0.0018(11) 0.0081(12) -0.0003(10)
O5 0.0318(11) 0.0370(13) 0.0566(16) -0.0156(11) 0.0140(11) -0.0042(10)
N2 0.0263(12) 0.0313(14) 0.0358(15) 0.0007(11) 0.0056(10) 0.0034(10)
C26 0.0268(14) 0.0342(17) 0.0413(19) -0.0039(14) 0.0070(13) 0.0007(12)
C7 0.0328(15) 0.0357(18) 0.0412(19) -0.0025(14) 0.0199(14) 0.0000(13)
C33 0.0290(15) 0.0307(17) 0.051(2) -0.0055(15) 0.0061(14) 0.0006(12)
C12 0.0370(17) 0.056(2) 0.043(2) 0.0065(17) 0.0225(15) 0.0059(15)
C34 0.0386(19) 0.054(2) 0.049(2) -0.0072(18) 0.0079(16) -0.0035(16)
C8 0.041(2) 0.059(3) 0.062(3) 0.017(2) 0.0222(19) 0.0123(18)
C31 0.0351(17) 0.053(2) 0.047(2) 0.0073(18) 0.0017(16) 0.0033(16)
C28 0.041(2) 0.059(3) 0.079(3) 0.013(2) 0.022(2) -0.0010(18)
C27 0.0358(17) 0.048(2) 0.049(2) 0.0072(17) 0.0145(16) 0.0088(15)
C9 0.060(3) 0.075(3) 0.104(4) 0.021(3) 0.046(3) 0.030(2)
C30 0.039(2) 0.072(3) 0.060(3) 0.010(2) -0.0020(18) 0.0011(19)
C10 0.048(2) 0.074(3) 0.098(4) 0.007(3) 0.047(3) 0.005(2)
C38 0.044(2) 0.056(3) 0.061(3) -0.016(2) 0.0188(18) -0.0101(18)
C35 0.047(2) 0.083(4) 0.059(3) -0.017(2) -0.004(2) -0.008(2)
C29 0.0324(18) 0.073(3) 0.084(3) 0.006(3) 0.014(2) 0.0015(19)
C11 0.062(3) 0.072(3) 0.056(3) 0.001(2) 0.040(2) 0.001(2)
C36 0.033(2) 0.087(4) 0.094(4) -0.022(3) 0.004(2) -0.014(2)
C37 0.042(2) 0.079(3) 0.094(4) -0.018(3) 0.030(2) -0.022(2)

loop_
_atom_type_symbol
_atom_type_description
_atom_type_scat_dispersion_real
_atom_type_scat_dispersion_imag
_atom_type_scat_source
C C 0.0033 0.0016 'International Tables Vol C Tables 4.2.6.8 and 6.1.1.4'
H H 0.0000 0.0000 'International Tables Vol C Tables 4.2.6.8 and 6.1.1.4'
Cu Cu 0.3201 1.2651 'International Tables Vol C Tables 4.2.6.8 and 6.1.1.4'
N N 0.0061 0.0033 'International Tables Vol C Tables 4.2.6.8 and 6.1.1.4'
O O 0.0106 0.0060 'International Tables Vol C Tables 4.2.6.8 and 6.1.1.4'

loop_
_geom_angle_atom_site_label_1
_geom_angle_atom_site_label_2
_geom_angle_atom_site_label_3
_geom_angle
_geom_angle_site_symmetry_1
_geom_angle_site_symmetry_3
Cu2 O7 Cu2 102.80(14) 2_656 .
Cu2 O7 Cu1 112.864(17) 2_656 2_656
Cu2 O7 Cu1 112.634(19) . 2_656
Cu2 O7 Cu1 112.634(18) 2_656 .
Cu2 O7 Cu1 112.864(17) . .
Cu1 O7 Cu1 103.39(14) 2_656 .
C1 O1 Cu1 130.34(7) . .
C1 O1 Cu1 130.35(7) . 2_656
Cu1 O1 Cu1 99.31(14) . 2_656
C20 O4 Cu2 130.40(7) . .
C20 O4 Cu2 130.40(7) . 2_656
Cu2 O4 Cu2 99.21(14) . 2_656
C3 C2 C1 120.0(3) . .
C3 C2 C6 116.3(3) . .
C1 C2 C6 123.6(3) . .
O1 C1 C2 121.3(2) . .
O1 C1 C2 121.3(2) . 2_656
C2 C1 C2 117.4(4) . 2_656
N1 C6 C2 128.3(3) . .
C22 C21 C20 119.1(3) . .
C22 C21 C25 117.1(3) . .
C20 C21 C25 123.8(3) . .
N2 C25 C21 128.0(3) . .
O4 C20 C21 120.8(2) . 2_656
O4 C20 C21 120.8(2) . .
C21 C20 C21 118.4(4) 2_656 .
C32 O6 Cu1 119.8(2) . 2_656
C4 C3 C2 122.8(3) . .
C23 C22 C21 123.1(4) . .
C3 C4 C3 117.0(4) 2_656 .
C3 C4 C5 121.5(2) 2_656 .
C3 C4 C5 121.5(2) . .
C22 C23 C22 117.2(5) 2_656 .
C22 C23 C24 121.4(2) 2_656 .
C22 C23 C24 121.4(2) . .
C13 O2 Cu1 127.8(2) . .
C13 O3 Cu2 118.3(2) . 2_656
O3 C13 O2 126.4(3) . .
O3 C13 C14 118.8(3) . .
O2 C13 C14 114.8(3) . .
C15 C14 C19 117.9(4) . .
C15 C14 C13 121.8(3) . .
C19 C14 C13 120.2(3) . .
C14 C19 C18 121.4(4) . .
C14 C15 C16 121.4(4) . .
C17 C18 C19 119.3(5) . .
C18 C17 C16 120.4(4) . .
C17 C16 C15 119.4(4) . .
O7 Cu1 O2 92.76(10) . .
O7 Cu1 O1 78.65(10) . .
O2 Cu1 O1 168.93(10) . .
O7 Cu1 N1 162.08(9) . .
O2 Cu1 N1 95.29(11) . .
O1 Cu1 N1 91.13(10) . .
O7 Cu1 O6 98.84(6) . 2_656
O2 Cu1 O6 98.72(11) . 2_656
O1 Cu1 O6 89.57(7) . 2_656
N1 Cu1 O6 95.73(10) . 2_656
O7 Cu1 Cu1 38.30(7) . 2_656
O2 Cu1 Cu1 130.71(8) . 2_656
O1 Cu1 Cu1 40.34(7) . 2_656
N1 Cu1 Cu1 129.85(8) . 2_656
O6 Cu1 Cu1 95.55(7) 2_656 2_656
O7 Cu2 O5 93.68(11) . .
O7 Cu2 O4 79.00(10) . .
O5 Cu2 O4 172.25(11) . .
O7 Cu2 N2 162.04(9) . .
O5 Cu2 N2 95.33(11) . .
O4 Cu2 N2 91.06(11) . .
O7 Cu2 O3 96.48(7) . 2_656
O5 Cu2 O3 98.27(11) . 2_656
O4 Cu2 O3 85.19(8) . 2_656
N2 Cu2 O3 97.55(10) . 2_656
O7 Cu2 Cu2 38.60(7) . 2_656
O5 Cu2 Cu2 132.23(8) . 2_656
O4 Cu2 Cu2 40.40(7) . 2_656
N2 Cu2 Cu2 129.78(8) . 2_656
O3 Cu2 Cu2 91.22(7) 2_656 2_656
C6 N1 C7 118.2(3) . .
C6 N1 Cu1 123.3(2) . .
C7 N1 Cu1 118.6(2) . .
O6 C32 O5 126.9(3) . .
O6 C32 C33 121.3(3) . .
O5 C32 C33 111.8(3) . .
C32 O5 Cu2 126.9(2) . .
C25 N2 C26 117.9(3) . .
C25 N2 Cu2 124.2(2) . .
C26 N2 Cu2 117.9(2) . .
N2 C26 C31 117.1(3) . .
N2 C26 C27 108.7(3) . .
C31 C26 C27 109.7(3) . .
N1 C7 C12 117.3(3) . .
N1 C7 C8 108.3(3) . .
C12 C7 C8 109.9(3) . .
C38 C33 C34 119.5(3) . .
C38 C33 C32 121.6(3) . .
C34 C33 C32 118.9(3) . .
C11 C12 C7 109.5(3) . .
C33 C34 C35 120.2(4) . .
C7 C8 C9 110.7(4) . .
C26 C31 C30 109.0(3) . .
C29 C28 C27 111.0(4) . .
C26 C27 C28 110.0(3) . .
C10 C9 C8 112.1(4) . .
C29 C30 C31 111.5(4) . .
C11 C10 C9 110.6(4) . .
C33 C38 C37 120.7(4) . .
C36 C35 C34 119.7(5) . .
C30 C29 C28 110.8(4) . .
C10 C11 C12 111.2(4) . .
C35 C36 C37 120.6(4) . .
C36 C37 C38 119.2(4) . .

loop_
_geom_bond_atom_site_label_1
_geom_bond_atom_site_label_2
_geom_bond_distance
_geom_bond_site_symmetry_2
O7 Cu2 1.9147(19) 2_656
O7 Cu2 1.9147(19) .
O7 Cu1 1.9182(18) 2_656
O7 Cu1 1.9182(18) .
O1 C1 1.301(5) .
O1 Cu1 1.975(2) .
O1 Cu1 1.975(2) 2_656
O4 C20 1.310(5) .
O4 Cu2 1.965(2) .
O4 Cu2 1.965(2) 2_656
C2 C3 1.397(5) .
C2 C1 1.415(4) .
C2 C6 1.466(4) .
C1 C2 1.415(4) 2_656
C6 N1 1.283(4) .
C21 C22 1.399(5) .
C21 C20 1.420(4) .
C21 C25 1.454(5) .
C25 N2 1.283(4) .
C20 C21 1.420(4) 2_656
O6 C32 1.208(4) .
O6 Cu1 2.324(3) 2_656
C3 C4 1.380(4) .
C22 C23 1.380(5) .
C4 C3 1.380(4) 2_656
C4 C5 1.501(7) .
C23 C22 1.380(5) 2_656
C23 C24 1.518(8) .
O2 C13 1.269(4) .
O2 Cu1 1.952(2) .
O3 C13 1.242(4) .
O3 Cu2 2.343(3) 2_656
C13 C14 1.508(5) .
C14 C15 1.371(6) .
C14 C19 1.378(5) .
C19 C18 1.388(6) .
C15 C16 1.383(6) .
C18 C17 1.363(7) .
C17 C16 1.372(7) .
O8 C39 1.394(8) .
Cu1 N1 2.000(3) .
Cu1 O6 2.324(3) 2_656
Cu1 Cu1 3.0106(8) 2_656
Cu2 O5 1.952(2) .
Cu2 N2 1.991(3) .
Cu2 O3 2.343(3) 2_656
Cu2 Cu2 2.9928(8) 2_656
N1 C7 1.486(4) .
C32 O5 1.304(4) .
C32 C33 1.520(4) .
N2 C26 1.488(4) .
C26 C31 1.513(5) .
C26 C27 1.522(5) .
C7 C12 1.520(5) .
C7 C8 1.522(5) .
C33 C38 1.372(5) .
C33 C34 1.380(6) .
C12 C11 1.518(5) .
C34 C35 1.390(6) .
C8 C9 1.540(6) .
C31 C30 1.532(5) .
C28 C29 1.504(6) .
C28 C27 1.534(6) .
C9 C10 1.518(7) .
C30 C29 1.501(7) .
C10 C11 1.506(7) .
C38 C37 1.385(6) .
C35 C36 1.366(7) .
C36 C37 1.383(8) .
